data_4300531
loop_
_publ_author_name
'K. Muller-Buschbaum, Catharina C. Quitmann'

_publ_section_title
;
Homoleptic Rare Earth Dipyridylamides [Ln2(N(NC5H4)2)6],
Ln = Ce, Nd, Sm, Ho,
;
_journal_name_full 'Inorganic Chemistry'
_journal_year 2006
_chemical_formula_moiety '[Yb(N(C5H4N)2)3)]2'
_chemical_formula_sum 'C60 H48 N18 Yb2'
_chemical_formula_weight 1367.25
_chemical_melting_point 598.15
_chemical_name_common Ytterbium-tris-(dipyridylamide)
_space_group_IT_number 14
_symmetry_cell_setting monoclinic
_symmetry_space_group_name_Hall '-P 2ybc'
_symmetry_space_group_name_H-M 'P 1 21/c 1'
_cell_angle_alpha 90.000(10)
_cell_angle_beta 103.804(9)
_cell_angle_gamma 90.000(10)
_cell_formula_units_Z 2
_cell_length_a 10.7068(12)
_cell_length_b 15.2989(19)
_cell_length_c 16.4505(18)
_cell_measurement_temperature 170(2)
_cell_volume 2616.8(5)
_diffrn_ambient_temperature 170(2)
_exptl_crystal_density_diffrn 1.735
_cod_depositor_comments
;
The following automatic conversions were performed:

'_chemical_melting_point' value '325oC' was changed to '598.15' - it
was converted from degrees Celsius(C) to Kelvins(K).

Automatic conversion script
Id: cif_fix_values 1646 2011-03-28 12:23:43Z adriana 
;
_cod_original_sg_symbol_H-M 'P 21/c'
_cod_database_code 4300531

loop_
_symmetry_equiv_pos_as_xyz
'x, y, z'
'-x, y+1/2, -z+1/2'
'-x, -y, -z'
'x, -y-1/2, z-1/2'

loop_
_atom_site_label
_atom_site_type_symbol
_atom_site_fract_x
_atom_site_fract_y
_atom_site_fract_z
_atom_site_U_iso_or_equiv
_atom_site_adp_type
_atom_site_occupancy
_atom_site_symmetry_multiplicity
_atom_site_calc_flag
_atom_site_refinement_flags
_atom_site_disorder_assembly
_atom_site_disorder_group
Yb1 Yb 0.08542(2) 0.597584(13) 0.068187(13) 0.01995(9) Uani 1 1 d . . .
N1 N 0.1349(4) 0.5862(3) 0.2142(3) 0.0241(9) Uani 1 1 d . . .
C1 C 0.0112(6) 0.5814(3) 0.2251(3) 0.0254(11) Uani 1 1 d . . .
H1 H -0.254(7) 0.560(4) 0.090(5) 0.030(17) Uiso 1 1 d . . .
N2 N -0.0720(4) 0.5703(3) 0.1487(3) 0.0248(9) Uani 1 1 d . . .
C2 C -0.2003(6) 0.5663(4) 0.1441(4) 0.0297(12) Uani 1 1 d . . .
H2 H -0.345(9) 0.568(6) 0.205(5) 0.05(2) Uiso 1 1 d . . .
N3 N 0.2362(5) 0.5672(4) 0.3588(3) 0.0356(11) Uani 1 1 d . . .
C3 C -0.2511(6) 0.5731(5) 0.2133(4) 0.0363(13) Uani 1 1 d . . .
H3 H -0.197(7) 0.591(4) 0.341(5) 0.035(19) Uiso 1 1 d . . .
N4 N 0.1925(4) 0.7371(3) 0.0851(3) 0.0243(9) Uani 1 1 d . . .
C4 C -0.1652(6) 0.5872(5) 0.2917(4) 0.0367(14) Uani 1 1 d . . .
H4 H 0.024(10) 0.599(6) 0.351(6) 0.06(3) Uiso 1 1 d . . .
N5 N -0.0205(4) 0.7343(3) 0.0604(3) 0.0243(9) Uani 1 1 d . . .
C5 C -0.0351(6) 0.5911(4) 0.2977(4) 0.0338(13) Uani 1 1 d . . .
H5 H 0.354(7) 0.624(4) 0.208(5) 0.026(16) Uiso 1 1 d . . .
N6 N 0.4041(5) 0.7249(3) 0.0796(3) 0.0318(11) Uani 1 1 d . . .
C6 C 0.2427(6) 0.5888(3) 0.2810(4) 0.0268(11) Uani 1 1 d . . .
H6 H 0.546(9) 0.640(5) 0.316(5) 0.05(2) Uiso 1 1 d . . .
N7 N 0.0855(4) 0.4367(3) 0.0665(3) 0.0237(9) Uani 1 1 d . . .
C7 C 0.3595(6) 0.6159(4) 0.2628(4) 0.0283(11) Uani 1 1 d . . .
H7 H 0.546(10) 0.610(6) 0.455(7) 0.07(3) Uiso 1 1 d . . .
N8 N -0.1025(4) 0.3697(3) 0.0697(3) 0.0247(9) Uani 1 1 d . . .
C8 C 0.4694(6) 0.6205(4) 0.3278(4) 0.0359(14) Uani 1 1 d . . .
H8 H 0.332(10) 0.555(7) 0.478(6) 0.07(3) Uiso 1 1 d . . .
N9 N 0.2738(4) 0.5065(3) 0.0719(3) 0.0248(9) Uani 1 1 d . . .
C9 C 0.4623(7) 0.5999(5) 0.4092(5) 0.0451(16) Uani 1 1 d . . .
H9 H -0.210(8) 0.733(5) 0.047(5) 0.04(2) Uiso 1 1 d . . .
C10 C 0.3453(7) 0.5731(5) 0.4203(4) 0.0416(15) Uani 1 1 d . . .
H10 H -0.243(8) 0.879(5) 0.044(5) 0.04(2) Uiso 1 1 d . . .
C11 C 0.0844(5) 0.7867(4) 0.0706(3) 0.0251(10) Uani 1 1 d . . .
H11 H -0.073(9) 0.978(6) 0.039(5) 0.06(3) Uiso 1 1 d . . .
C12 C -0.1386(6) 0.7714(4) 0.0489(4) 0.0319(13) Uani 1 1 d . . .
H12 H 0.143(8) 0.905(4) 0.062(5) 0.035(19) Uiso 1 1 d . . .
C13 C -0.1586(6) 0.8603(4) 0.0459(4) 0.0342(13) Uani 1 1 d . . .
H13 H 0.286(8) 0.876(5) 0.170(5) 0.04(2) Uiso 1 1 d . . .
C14 C -0.0520(7) 0.9136(4) 0.0516(4) 0.0367(14) Uani 1 1 d . . .
H14 H 0.501(9) 0.926(6) 0.202(6) 0.06(2) Uiso 1 1 d . . .
C15 C 0.0686(6) 0.8796(4) 0.0627(4) 0.0329(13) Uani 1 1 d . . .
H15 H 0.646(9) 0.849(6) 0.152(6) 0.05(2) Uiso 1 1 d . . .
C16 C 0.3163(6) 0.7728(4) 0.1062(3) 0.0277(11) Uani 1 1 d . . .
H16 H 0.590(7) 0.708(5) 0.086(5) 0.04(2) Uiso 1 1 d . . .
C17 C 0.3506(6) 0.8485(4) 0.1546(4) 0.0315(12) Uani 1 1 d . . .
H17 H -0.267(8) 0.316(5) 0.071(5) 0.04(2) Uiso 1 1 d . . .
C18 C 0.4782(7) 0.8763(5) 0.1730(4) 0.0403(15) Uani 1 1 d . . .
H18 H -0.204(8) 0.269(5) 0.217(5) 0.05(2) Uiso 1 1 d . . .
C19 C 0.5683(7) 0.8280(6) 0.1461(5) 0.0473(18) Uani 1 1 d . . .
H19 H -0.002(9) 0.299(6) 0.289(6) 0.07(3) Uiso 1 1 d . . .
C20 C 0.5275(6) 0.7539(5) 0.1001(5) 0.0403(15) Uani 1 1 d . . .
H20 H 0.156(9) 0.376(6) 0.228(6) 0.05(2) Uiso 1 1 d . . .
C21 C 0.0179(5) 0.3871(4) 0.1136(3) 0.0239(10) Uani 1 1 d . . .
H21 H 0.250(6) 0.300(5) 0.120(4) 0.029(16) Uiso 1 1 d . . .
C22 C -0.1833(6) 0.3257(4) 0.1076(4) 0.0292(12) Uani 1 1 d . . .
H22 H 0.478(8) 0.299(5) 0.127(5) 0.05(2) Uiso 1 1 d . . .
C23 C -0.1472(6) 0.2997(4) 0.1899(4) 0.0348(13) Uani 1 1 d . . .
H23 H 0.560(8) 0.438(5) 0.105(5) 0.04(2) Uiso 1 1 d . . .
C24 C -0.0220(7) 0.3180(4) 0.2345(4) 0.0378(14) Uani 1 1 d . . .
H24 H 0.432(6) 0.562(4) 0.065(4) 0.020(14) Uiso 1 1 d . . .
C25 C 0.0628(6) 0.3623(4) 0.1980(4) 0.0334(13) Uani 1 1 d . . .
C26 C 0.2187(5) 0.4296(3) 0.0844(3) 0.0215(10) Uani 1 1 d . . .
C27 C 0.2919(6) 0.3539(4) 0.1088(4) 0.0292(12) Uani 1 1 d . . .
C28 C 0.4223(6) 0.3572(4) 0.1142(4) 0.0337(13) Uani 1 1 d . . .
C29 C 0.4787(6) 0.4355(4) 0.0982(4) 0.0336(13) Uani 1 1 d . . .
C30 C 0.4024(6) 0.5084(4) 0.0778(4) 0.0296(12) Uani 1 1 d . . .

loop_
_atom_site_aniso_label
_atom_site_aniso_U_11
_atom_site_aniso_U_22
_atom_site_aniso_U_33
_atom_site_aniso_U_23
_atom_site_aniso_U_13
_atom_site_aniso_U_12
Yb1 0.01850(12) 0.02148(12) 0.01955(13) -0.00078(8) 0.00387(8) -0.00110(8)
N1 0.021(2) 0.029(2) 0.021(2) -0.0016(17) 0.0037(18) -0.0032(18)
C1 0.030(3) 0.026(3) 0.022(2) 0.000(2) 0.007(2) 0.000(2)
N2 0.022(2) 0.027(2) 0.024(2) -0.0024(18) 0.0025(18) -0.0017(18)
C2 0.026(3) 0.037(3) 0.026(3) -0.003(2) 0.006(2) 0.000(2)
N3 0.031(3) 0.047(3) 0.024(2) 0.004(2) -0.001(2) 0.002(2)
C3 0.025(3) 0.049(3) 0.036(3) -0.004(3) 0.010(3) -0.002(3)
N4 0.019(2) 0.025(2) 0.028(2) -0.0015(17) 0.0042(18) -0.0045(17)
C4 0.029(3) 0.054(4) 0.029(3) 0.000(3) 0.010(3) 0.002(3)
N5 0.024(2) 0.022(2) 0.026(2) -0.0041(17) 0.0035(18) 0.0026(17)
C5 0.030(3) 0.044(3) 0.028(3) 0.002(3) 0.008(3) 0.003(3)
N6 0.021(2) 0.035(3) 0.038(3) 0.003(2) 0.004(2) -0.0014(19)
C6 0.027(3) 0.022(2) 0.030(3) 0.000(2) 0.003(2) 0.004(2)
N7 0.023(2) 0.025(2) 0.022(2) 0.0033(17) 0.0031(18) 0.0017(18)
C7 0.024(3) 0.034(3) 0.024(3) -0.002(2) 0.000(2) 0.001(2)
N8 0.023(2) 0.026(2) 0.025(2) 0.0014(18) 0.0059(19) -0.0006(18)
C8 0.021(3) 0.039(3) 0.044(4) -0.010(3) 0.002(3) 0.001(2)
N9 0.023(2) 0.029(2) 0.024(2) 0.0011(17) 0.0064(18) -0.0006(18)
C9 0.036(4) 0.057(4) 0.035(3) -0.008(3) -0.005(3) 0.006(3)
C10 0.036(4) 0.056(4) 0.027(3) 0.004(3) -0.002(3) 0.002(3)
C11 0.025(2) 0.026(2) 0.025(2) -0.002(2) 0.005(2) 0.001(2)
C12 0.026(3) 0.039(3) 0.031(3) -0.005(2) 0.008(2) 0.003(2)
C13 0.029(3) 0.036(3) 0.038(3) 0.002(3) 0.009(3) 0.010(3)
C14 0.042(4) 0.030(3) 0.038(3) 0.003(2) 0.010(3) 0.009(3)
C15 0.029(3) 0.026(3) 0.044(3) 0.006(2) 0.008(3) -0.004(2)
C16 0.027(3) 0.029(3) 0.026(3) 0.003(2) 0.004(2) -0.002(2)
C17 0.027(3) 0.032(3) 0.033(3) -0.003(2) 0.002(2) -0.010(2)
C18 0.041(4) 0.041(3) 0.033(3) 0.000(3) -0.002(3) -0.014(3)
C19 0.028(3) 0.070(5) 0.040(4) 0.009(3) 0.001(3) -0.021(3)
C20 0.021(3) 0.055(4) 0.044(4) 0.008(3) 0.005(3) -0.005(3)
C21 0.025(3) 0.029(3) 0.016(2) -0.0010(19) 0.000(2) 0.004(2)
C22 0.030(3) 0.027(3) 0.032(3) -0.002(2) 0.012(3) -0.001(2)
C23 0.044(3) 0.031(3) 0.034(3) 0.002(2) 0.019(3) -0.006(3)
C24 0.047(4) 0.037(3) 0.030(3) 0.005(2) 0.010(3) -0.004(3)
C25 0.036(3) 0.039(3) 0.021(3) 0.004(2) 0.000(2) -0.003(3)
C26 0.025(3) 0.022(2) 0.016(2) -0.0027(18) 0.0011(19) 0.002(2)
C27 0.028(3) 0.028(3) 0.029(3) 0.001(2) 0.000(2) 0.006(2)
C28 0.030(3) 0.034(3) 0.037(3) -0.002(2) 0.006(3) 0.006(2)
C29 0.020(3) 0.042(3) 0.038(3) -0.001(3) 0.006(2) 0.004(2)
C30 0.025(3) 0.034(3) 0.031(3) 0.000(2) 0.009(2) -0.002(2)

loop_
_geom_bond_atom_site_label_1
_geom_bond_atom_site_label_2
_geom_bond_distance
_geom_bond_site_symmetry_2
_geom_bond_publ_flag
Yb1 N1 2.340(5) . ?
Yb1 N5 2.368(4) . ?
Yb1 N8 2.372(5) 3_565 ?
Yb1 N4 2.407(4) . ?
Yb1 N2 2.416(5) . ?
Yb1 N9 2.441(5) . ?
Yb1 N7 2.462(5) . ?
Yb1 N7 2.569(4) 3_565 ?
Yb1 C1 2.888(5) . ?
Yb1 C11 2.893(6) . ?
Yb1 C26 2.921(5) . ?
Yb1 C21 2.939(5) 3_565 ?
N1 C1 1.380(7) . ?
N1 C6 1.391(7) . ?
C1 N2 1.367(7) . ?
C1 C5 1.405(8) . ?
N2 C2 1.359(7) . ?
C2 C3 1.378(8) . ?
N3 C6 1.340(8) . ?
N3 C10 1.353(8) . ?
C3 C4 1.410(9) . ?
N4 C11 1.357(7) . ?
N4 C16 1.398(7) . ?
C4 C5 1.374(9) . ?
N5 C11 1.357(7) . ?
N5 C12 1.358(7) . ?
N6 C16 1.345(8) . ?
N6 C20 1.358(8) . ?
C6 C7 1.415(8) . ?
N7 C26 1.390(7) . ?
N7 C21 1.401(7) . ?
N7 Yb1 2.569(4) 3_565 ?
C7 C8 1.390(8) . ?
N8 C21 1.345(7) . ?
N8 C22 1.359(7) . ?
N8 Yb1 2.372(5) 3_565 ?
C8 C9 1.396(11) . ?
N9 C26 1.354(7) . ?
N9 C30 1.357(7) . ?
C9 C10 1.371(11) . ?
C11 C15 1.434(8) . ?
C12 C13 1.376(9) . ?
C13 C14 1.387(10) . ?
C14 C15 1.364(9) . ?
C16 C17 1.405(8) . ?
C17 C18 1.393(9) . ?
C18 C19 1.369(12) . ?
C19 C20 1.376(11) . ?
C21 C25 1.409(8) . ?
C21 Yb1 2.939(5) 3_565 ?
C22 C23 1.376(9) . ?
C23 C24 1.394(10) . ?
C24 C25 1.381(9) . ?
C26 C27 1.402(8) . ?
C27 C28 1.378(9) . ?
C28 C29 1.394(10) . ?
C29 C30 1.376(9) . ?
